data_4069524
loop_
_publ_author_name
'Han, Yanan'
'Zhang, Jie'
'Han, Fuyan'
'Zhang, Zhengxing'
'Weng, Linhong'
'Zhou, Xigeng'

_publ_section_title
;
 Investigations on Organolanthanide Derivatives with the Hydrazonido
 (&#x2212;NHN&#x2550;CPh2) Ligand: Synthesis, Crystal Structure, and
 Reactivity
;
_journal_issue 13
_journal_name_full Organometallics
_journal_page_first 3916
_journal_paper_doi 10.1021/om900246b
_journal_volume 28
_journal_year 2009
_chemical_formula_sum 'C36 H44 N6 O P S Yb'
_chemical_formula_weight 812.84
_chemical_name_systematic
; 
 ? 
;
_space_group_IT_number 2
_symmetry_cell_setting triclinic
_symmetry_space_group_name_Hall '-P 1'
_symmetry_space_group_name_H-M 'P -1'
_atom_sites_solution_hydrogens geom
_atom_sites_solution_primary direct
_atom_sites_solution_secondary difmap
_audit_creation_method SHELXL-97
_cell_angle_alpha 102.481(5)
_cell_angle_beta 107.862(5)
_cell_angle_gamma 110.255(3)
_cell_formula_units_Z 2
_cell_length_a 11.089(3)
_cell_length_b 13.371(3)
_cell_length_c 14.723(6)
_cell_measurement_reflns_used 1774
_cell_measurement_temperature 296(2)
_cell_measurement_theta_max 19.37
_cell_measurement_theta_min 2.72
_cell_volume 1817.9(10)
_computing_cell_refinement 'Bruker SMART'
_computing_data_collection 'Bruker SMART'
_computing_data_reduction 'Bruker SAINT'
_computing_molecular_graphics 'Bruker SHELXTL'
_computing_publication_material 'Bruker SHELXTL'
_computing_structure_refinement 'SHELXL-97 (Sheldrick, 1997)'
_computing_structure_solution 'SHELXS-97 (Sheldrick, 1990)'
_diffrn_ambient_temperature 296(2)
_diffrn_measured_fraction_theta_full 0.968
_diffrn_measured_fraction_theta_max 0.968
_diffrn_measurement_device_type 'CCD area detector'
_diffrn_measurement_method 'phi and omega scans'
_diffrn_radiation_monochromator graphite
_diffrn_radiation_source 'fine-focus sealed tube'
_diffrn_radiation_type MoK\a
_diffrn_radiation_wavelength 0.71073
_diffrn_reflns_av_R_equivalents 0.0406
_diffrn_reflns_av_sigmaI/netI 0.1018
_diffrn_reflns_limit_h_max 12
_diffrn_reflns_limit_h_min -13
_diffrn_reflns_limit_k_max 15
_diffrn_reflns_limit_k_min -15
_diffrn_reflns_limit_l_max 17
_diffrn_reflns_limit_l_min -17
_diffrn_reflns_number 8886
_diffrn_reflns_theta_full 25.01
_diffrn_reflns_theta_max 25.01
_diffrn_reflns_theta_min 1.56
_exptl_absorpt_coefficient_mu 2.710
_exptl_absorpt_correction_T_max 0.8993
_exptl_absorpt_correction_T_min 0.7733
_exptl_absorpt_correction_type multi-scan
_exptl_absorpt_process_details sadabs
_exptl_crystal_colour orange-red
_exptl_crystal_density_diffrn 1.485
_exptl_crystal_density_method 'not measured'
_exptl_crystal_description needle
_exptl_crystal_F_000 822
_exptl_crystal_size_max 0.10
_exptl_crystal_size_mid 0.05
_exptl_crystal_size_min 0.04
_refine_diff_density_max 1.749
_refine_diff_density_min -1.463
_refine_diff_density_rms 0.175
_refine_ls_extinction_method none
_refine_ls_goodness_of_fit_ref 1.037
_refine_ls_hydrogen_treatment mixed
_refine_ls_matrix_type full
_refine_ls_number_parameters 364
_refine_ls_number_reflns 6181
_refine_ls_number_restraints 5
_refine_ls_restrained_S_all 1.048
_refine_ls_R_factor_all 0.1043
_refine_ls_R_factor_gt 0.0669
_refine_ls_shift/su_max 0.002
_refine_ls_shift/su_mean 0.000
_refine_ls_structure_factor_coef Fsqd
_refine_ls_weighting_details 'calc w=1/[\s^2^(Fo^2^)+(0.0862P)^2^+8.4539P] where P=(Fo^2^+2Fc^2^)/3'
_refine_ls_weighting_scheme calc
_refine_ls_wR_factor_gt 0.1609
_refine_ls_wR_factor_ref 0.1842
_reflns_number_gt 4388
_reflns_number_total 6181
_reflns_threshold_expression >2sigma(I)
_cod_data_source_file om900246b_si_001.cif
_cod_data_source_block 5
_cod_depositor_comments
;
The following automatic conversions were performed:

'_symmetry_cell_setting' value 'Triclinic' changed to 'triclinic'
according to /home/saulius/struct/CIF-dictionaries/cif_core.dic
dictionary named 'cif_core.dic' version 2.4.2 from 2011-04-26.

Automatic conversion script
Id: cif_fix_values 1715 2011-07-08 13:25:40Z adriana 
;
_cod_original_cell_volume 1817.8(10)
_cod_original_sg_symbol_H-M P-1
_cod_database_code 4069524

loop_
_symmetry_equiv_pos_as_xyz
'x, y, z'
'-x, -y, -z'

loop_
_atom_site_label
_atom_site_type_symbol
_atom_site_fract_x
_atom_site_fract_y
_atom_site_fract_z
_atom_site_U_iso_or_equiv
_atom_site_adp_type
_atom_site_occupancy
_atom_site_symmetry_multiplicity
_atom_site_calc_flag
_atom_site_refinement_flags
Yb1 Yb 0.71588(6) -0.08979(5) 0.70955(4) 0.0401(2) Uani 1 1 d .
N1 N 0.8851(9) 0.3165(8) 1.0563(7) 0.042(2) Uani 1 1 d D
N2 N 0.9454(10) 0.2548(8) 1.0068(7) 0.042(2) Uani 1 1 d D
H2N H 1.021(7) 0.256(10) 1.005(9) 0.051 Uiso 1 1 d D
N3 N 0.9228(9) 0.0759(7) 0.8609(6) 0.036(2) Uani 1 1 d .
N4 N 0.2934(11) -0.1139(10) 0.6228(8) 0.058(3) Uani 1 1 d .
N5 N 0.2979(10) -0.2020(10) 0.7526(8) 0.062(3) Uani 1 1 d D
N6 N 0.2500(11) -0.3401(10) 0.5602(9) 0.067(3) Uani 1 1 d .
O1 O 0.4897(8) -0.1523(7) 0.6804(6) 0.050(2) Uani 1 1 d .
P1 P 0.3409(3) -0.1998(3) 0.6558(2) 0.0431(8) Uani 1 1 d .
S1 S 0.6933(3) 0.0747(3) 0.8850(2) 0.0429(7) Uani 1 1 d .
C1 C 0.8677(12) 0.1392(9) 0.9180(8) 0.038(3) Uani 1 1 d .
C2 C 1.0638(6) 0.1273(7) 0.8888(6) 0.044(3) Uani 1 1 d G
C3 C 1.1307(9) 0.0659(7) 0.9287(7) 0.069(4) Uani 1 1 d G
H3A H 1.0785 -0.0014 0.9354 0.083 Uiso 1 1 calc R
C4 C 1.2755(9) 0.1049(9) 0.9587(8) 0.096(6) Uani 1 1 d G
H4A H 1.3202 0.0638 0.9854 0.115 Uiso 1 1 calc R
C5 C 1.3535(6) 0.2054(10) 0.9488(8) 0.092(6) Uani 1 1 d G
H5A H 1.4504 0.2315 0.9689 0.110 Uiso 1 1 calc R
C6 C 1.2867(9) 0.2668(8) 0.9089(8) 0.088(5) Uani 1 1 d G
H6A H 1.3389 0.3340 0.9023 0.105 Uiso 1 1 calc R
C7 C 1.1419(9) 0.2278(7) 0.8789(7) 0.069(4) Uani 1 1 d G
H7A H 1.0971 0.2689 0.8522 0.083 Uiso 1 1 calc R
C8 C 0.9494(12) 0.4367(9) 1.1296(8) 0.045(3) Uani 1 1 d D
C9 C 0.8814(8) 0.5055(7) 1.1831(6) 0.043(3) Uani 1 1 d GD
C10 C 0.7345(8) 0.4507(6) 1.1369(6) 0.066(4) Uani 1 1 d G
H10A H 0.6875 0.3837 1.0797 0.079 Uiso 1 1 calc R
C11 C 0.6578(6) 0.4960(9) 1.1763(8) 0.078(5) Uani 1 1 d G
H11A H 0.5595 0.4594 1.1453 0.094 Uiso 1 1 calc R
C12 C 0.7281(10) 0.5962(9) 1.2618(8) 0.100(7) Uani 1 1 d G
H12A H 0.6768 0.6265 1.2881 0.120 Uiso 1 1 calc R
C13 C 0.8750(10) 0.6510(7) 1.3080(6) 0.088(6) Uani 1 1 d G
H13A H 0.9220 0.7180 1.3652 0.105 Uiso 1 1 calc R
C14 C 0.9517(6) 0.6056(7) 1.2687(6) 0.050(3) Uani 1 1 d G
H14A H 1.0500 0.6423 1.2996 0.061 Uiso 1 1 calc R
C15 C 1.1013(6) 0.5014(6) 1.1498(6) 0.033(2) Uani 1 1 d G
C16 C 1.1483(7) 0.6006(6) 1.1284(6) 0.057(4) Uani 1 1 d G
H16A H 1.0843 0.6266 1.0983 0.069 Uiso 1 1 calc R
C17 C 1.2909(8) 0.6608(6) 1.1519(7) 0.062(4) Uani 1 1 d G
H17A H 1.3224 0.7272 1.1375 0.074 Uiso 1 1 calc R
C18 C 1.3866(6) 0.6220(7) 1.1968(7) 0.062(4) Uani 1 1 d G
H18A H 1.4820 0.6623 1.2125 0.075 Uiso 1 1 calc R
C19 C 1.3396(7) 0.5228(7) 1.2182(7) 0.068(4) Uani 1 1 d G
H19A H 1.4035 0.4968 1.2483 0.082 Uiso 1 1 calc R
C20 C 1.1969(8) 0.4626(6) 1.1948(6) 0.048(3) Uani 1 1 d G
H20A H 1.1655 0.3962 1.2091 0.057 Uiso 1 1 calc R
C26 C 0.638(2) -0.3352(10) 0.6152(14) 0.115(9) Uani 1 1 d G
H26A H 0.5677 -0.3866 0.5515 0.138 Uiso 1 1 calc R
C27 C 0.784(3) -0.2729(18) 0.638(2) 0.116(8) Uani 1 1 d G
H27A H 0.8243 -0.2763 0.5913 0.140 Uiso 1 1 calc R
C28 C 0.8553(14) -0.2046(11) 0.744(2) 0.143(12) Uani 1 1 d G
H28A H 0.9513 -0.1554 0.7786 0.172 Uiso 1 1 calc R
C29 C 0.755(4) -0.2247(17) 0.7865(11) 0.125(10) Uani 1 1 d G
H29A H 0.7731 -0.1909 0.8546 0.150 Uiso 1 1 calc R
C30 C 0.621(2) -0.3054(17) 0.707(3) 0.120(9) Uani 1 1 d G
H30A H 0.5360 -0.3338 0.7142 0.144 Uiso 1 1 calc R
C21 C 0.6429(19) -0.015(2) 0.5818(17) 0.133(12) Uani 1 1 d G
H21A H 0.5577 -0.0131 0.5745 0.159 Uiso 1 1 calc R
C22 C 0.659(2) -0.1080(13) 0.5273(9) 0.141(12) Uani 1 1 d G
H22A H 0.5859 -0.1770 0.4781 0.169 Uiso 1 1 calc R
C23 C 0.806(3) -0.0767(18) 0.5611(15) 0.110(8) Uani 1 1 d G
H23A H 0.8458 -0.1217 0.5379 0.131 Uiso 1 1 calc R
C24 C 0.8806(13) 0.0352(19) 0.6364(13) 0.135(10) Uani 1 1 d GU
H24A H 0.9783 0.0764 0.6713 0.162 Uiso 1 1 calc R
C25 C 0.780(3) 0.0731(12) 0.6492(12) 0.113(8) Uani 1 1 d GU
H25A H 0.8002 0.1435 0.6939 0.136 Uiso 1 1 calc R
C31 C 0.3715(17) 0.0192(13) 0.6833(11) 0.077(5) Uani 1 1 d .
H31A H 0.3218 0.0551 0.6478 0.116 Uiso 1 1 calc R
H31B H 0.4663 0.0489 0.6881 0.116 Uiso 1 1 calc R
H31C H 0.3740 0.0347 0.7508 0.116 Uiso 1 1 calc R
C32 C 0.1557(15) -0.1520(17) 0.5603(13) 0.103(7) Uani 1 1 d .
H32A H 0.1135 -0.2334 0.5263 0.155 Uiso 1 1 calc R
H32B H 0.1492 -0.1161 0.5103 0.155 Uiso 1 1 calc R
H32C H 0.1067 -0.1336 0.6000 0.155 Uiso 1 1 calc R
C33 C 0.1606(17) -0.222(2) 0.7580(14) 0.110(7) Uani 1 1 d .
H33A H 0.1700 -0.2164 0.8262 0.164 Uiso 1 1 calc R
H33B H 0.0902 -0.2973 0.7109 0.164 Uiso 1 1 calc R
H33C H 0.1326 -0.1662 0.7404 0.164 Uiso 1 1 calc R
C34 C 0.3976(17) -0.1732(19) 0.8483(11) 0.118(8) Uani 1 1 d D
H34A H 0.3535 -0.1785 0.8951 0.178 Uiso 1 1 calc R
H34B H 0.4689 -0.0964 0.8705 0.178 Uiso 1 1 calc R
H34C H 0.4402 -0.2247 0.8466 0.178 Uiso 1 1 calc R
C35 C 0.2663(18) -0.3677(17) 0.4602(12) 0.097(6) Uani 1 1 d .
H35A H 0.2080 -0.4475 0.4201 0.145 Uiso 1 1 calc R
H35B H 0.3633 -0.3499 0.4745 0.145 Uiso 1 1 calc R
H35C H 0.2377 -0.3232 0.4229 0.145 Uiso 1 1 calc R
C36 C 0.209(2) -0.4460(14) 0.5781(16) 0.114(7) Uani 1 1 d .
H36A H 0.1629 -0.5089 0.5140 0.171 Uiso 1 1 calc R
H36B H 0.1458 -0.4511 0.6108 0.171 Uiso 1 1 calc R
H36C H 0.2919 -0.4488 0.6213 0.171 Uiso 1 1 calc R

loop_
_atom_site_aniso_label
_atom_site_aniso_U_11
_atom_site_aniso_U_22
_atom_site_aniso_U_33
_atom_site_aniso_U_23
_atom_site_aniso_U_13
_atom_site_aniso_U_12
Yb1 0.0347(3) 0.0482(3) 0.0398(3) 0.0191(2) 0.0109(2) 0.0230(2)
N1 0.035(5) 0.053(6) 0.044(6) 0.026(5) 0.011(5) 0.026(5)
N2 0.031(5) 0.055(6) 0.046(6) 0.020(5) 0.013(5) 0.027(5)
N3 0.033(5) 0.038(5) 0.031(5) 0.012(4) 0.007(4) 0.016(4)
N4 0.037(6) 0.089(9) 0.054(6) 0.047(7) 0.007(5) 0.033(6)
N5 0.036(6) 0.097(9) 0.068(7) 0.059(7) 0.017(6) 0.032(6)
N6 0.041(7) 0.073(8) 0.055(7) 0.014(6) -0.001(6) 0.014(6)
O1 0.028(4) 0.078(6) 0.050(5) 0.033(5) 0.010(4) 0.028(4)
P1 0.0304(16) 0.057(2) 0.0386(17) 0.0207(16) 0.0055(14) 0.0208(15)
S1 0.0333(16) 0.0502(18) 0.0461(17) 0.0191(15) 0.0144(14) 0.0204(14)
C1 0.040(6) 0.040(7) 0.034(6) 0.027(5) 0.007(5) 0.016(5)
C2 0.026(6) 0.062(8) 0.032(6) 0.006(6) 0.003(5) 0.020(6)
C3 0.035(7) 0.088(11) 0.079(10) 0.047(9) 0.006(7) 0.026(8)
C4 0.050(10) 0.103(14) 0.095(13) 0.030(12) 0.002(10) 0.019(10)
C5 0.049(10) 0.148(18) 0.048(9) 0.012(10) -0.005(8) 0.048(11)
C6 0.046(9) 0.112(14) 0.087(12) 0.049(11) 0.025(9) 0.011(9)
C7 0.040(8) 0.075(10) 0.085(11) 0.039(9) 0.019(8) 0.018(8)
C8 0.039(7) 0.051(7) 0.035(6) 0.028(6) 0.007(5) 0.011(6)
C9 0.032(6) 0.062(8) 0.053(7) 0.037(7) 0.019(6) 0.028(6)
C10 0.036(7) 0.072(10) 0.060(9) 0.010(8) 0.001(7) 0.017(7)
C11 0.042(9) 0.079(11) 0.088(12) 0.005(9) 0.004(8) 0.035(8)
C12 0.070(12) 0.154(19) 0.155(18) 0.110(17) 0.069(13) 0.083(13)
C13 0.060(10) 0.077(11) 0.058(9) 0.037(9) -0.024(8) -0.009(9)
C14 0.059(9) 0.054(8) 0.049(8) 0.011(7) 0.023(7) 0.041(7)
C15 0.033(6) 0.041(6) 0.031(6) 0.011(5) 0.014(5) 0.022(5)
C16 0.046(8) 0.057(8) 0.061(8) 0.038(7) 0.020(7) 0.007(7)
C17 0.056(9) 0.062(9) 0.085(10) 0.043(8) 0.034(8) 0.030(7)
C18 0.028(7) 0.068(9) 0.091(10) 0.046(8) 0.016(7) 0.019(7)
C19 0.045(8) 0.089(11) 0.072(10) 0.044(9) 0.021(8) 0.025(8)
C20 0.047(7) 0.058(8) 0.050(7) 0.031(7) 0.016(6) 0.032(7)
C26 0.110(18) 0.057(11) 0.109(16) 0.008(11) -0.036(13) 0.046(13)
C27 0.16(2) 0.098(16) 0.21(3) 0.102(18) 0.13(2) 0.110(17)
C28 0.097(17) 0.098(17) 0.20(3) 0.06(2) -0.01(2) 0.071(14)
C29 0.24(3) 0.107(19) 0.098(15) 0.068(15) 0.06(2) 0.14(2)
C30 0.110(18) 0.092(16) 0.25(3) 0.13(2) 0.11(2) 0.074(15)
C21 0.12(2) 0.28(4) 0.14(2) 0.18(3) 0.099(19) 0.14(2)
C22 0.109(19) 0.18(2) 0.051(11) 0.078(15) -0.007(11) -0.017(16)
C23 0.14(2) 0.18(2) 0.118(18) 0.115(18) 0.106(17) 0.113(19)
C24 0.073(14) 0.21(3) 0.111(19) 0.12(2) 0.030(12) 0.025(14)
C25 0.22(3) 0.077(12) 0.063(12) 0.049(10) 0.072(17) 0.054(17)
C31 0.081(11) 0.085(12) 0.074(10) 0.048(9) 0.014(9) 0.051(10)
C32 0.049(9) 0.159(18) 0.115(14) 0.103(14) 0.010(9) 0.050(11)
C33 0.059(10) 0.22(2) 0.110(14) 0.115(16) 0.048(10) 0.075(13)
C34 0.071(12) 0.19(2) 0.071(11) 0.089(14) 0.010(10) 0.018(13)
C35 0.072(12) 0.127(16) 0.054(10) 0.010(10) 0.008(9) 0.034(11)
C36 0.100(15) 0.063(11) 0.124(16) 0.034(11) -0.001(13) 0.016(10)

loop_
_atom_type_symbol
_atom_type_description
_atom_type_scat_dispersion_real
_atom_type_scat_dispersion_imag
_atom_type_scat_source
C C 0.0033 0.0016 'International Tables Vol C Tables 4.2.6.8 and 6.1.1.4'
H H 0.0000 0.0000 'International Tables Vol C Tables 4.2.6.8 and 6.1.1.4'
N N 0.0061 0.0033 'International Tables Vol C Tables 4.2.6.8 and 6.1.1.4'
S S 0.1246 0.1234 'International Tables Vol C Tables 4.2.6.8 and 6.1.1.4'
Yb Yb -0.3850 5.5486 'International Tables Vol C Tables 4.2.6.8 and 6.1.1.4'
P P 0.1023 0.0942 'International Tables Vol C Tables 4.2.6.8 and 6.1.1.4'
O O 0.0106 0.0060 'International Tables Vol C Tables 4.2.6.8 and 6.1.1.4'

loop_
_geom_angle_atom_site_label_1
_geom_angle_atom_site_label_2
_geom_angle_atom_site_label_3
_geom_angle
O1 Yb1 C21 80.9(4)
O1 Yb1 C29 95.7(9)
C21 Yb1 C29 159.7(8)
O1 Yb1 C25 107.7(7)
C21 Yb1 C25 33.89(14)
C29 Yb1 C25 156.6(11)
O1 Yb1 C22 91.1(5)
C21 Yb1 C22 33.81(13)
C29 Yb1 C22 127.2(6)
C25 Yb1 C22 54.91(13)
O1 Yb1 N3 126.9(3)
C21 Yb1 N3 106.7(7)
C29 Yb1 N3 91.4(7)
C25 Yb1 N3 74.1(5)
C22 Yb1 N3 124.6(4)
O1 Yb1 C28 124.0(5)
C21 Yb1 C28 136.7(9)
C29 Yb1 C28 33.09(14)
C25 Yb1 C28 125.7(8)
C22 Yb1 C28 105.0(10)
N3 Yb1 C28 86.5(4)
O1 Yb1 C24 134.6(4)
C21 Yb1 C24 53.78(15)
C29 Yb1 C24 126.9(9)
C25 Yb1 C24 31.67(13)
C22 Yb1 C24 52.63(14)
N3 Yb1 C24 72.9(4)
C28 Yb1 C24 94.3(8)
O1 Yb1 C23 122.6(6)
C21 Yb1 C23 53.71(15)
C29 Yb1 C23 114.8(6)
C25 Yb1 C23 52.64(14)
C22 Yb1 C23 31.60(13)
N3 Yb1 C23 100.9(6)
C28 Yb1 C23 83.7(8)
C24 Yb1 C23 30.76(11)
O1 Yb1 C30 72.2(4)
C21 Yb1 C30 130.8(10)
C29 Yb1 C30 31.68(15)
C25 Yb1 C30 160.3(7)
C22 Yb1 C30 105.6(8)
N3 Yb1 C30 122.4(7)
C28 Yb1 C30 51.89(13)
C24 Yb1 C30 136.9(7)
C23 Yb1 C30 110.1(7)
O1 Yb1 C27 112.3(6)
C21 Yb1 C27 112.3(7)
C29 Yb1 C27 50.43(17)
C25 Yb1 C27 117.9(5)
C22 Yb1 C27 78.6(7)
N3 Yb1 C27 112.4(7)
C28 Yb1 C27 29.48(14)
C24 Yb1 C27 88.6(7)
C23 Yb1 C27 66.0(4)
C30 Yb1 C27 48.50(13)
O1 Yb1 C26 84.3(6)
C21 Yb1 C26 110.5(8)
C29 Yb1 C26 49.27(16)
C25 Yb1 C26 132.5(6)
C22 Yb1 C26 79.7(6)
N3 Yb1 C26 134.8(3)
C28 Yb1 C26 48.54(15)
C24 Yb1 C26 110.3(8)
C23 Yb1 C26 81.7(7)
C30 Yb1 C26 28.56(11)
C27 Yb1 C26 28.06(10)
O1 Yb1 S1 72.1(2)
C21 Yb1 S1 97.2(6)
C29 Yb1 S1 100.8(4)
C25 Yb1 S1 86.0(3)
C22 Yb1 S1 130.9(6)
N3 Yb1 S1 54.9(2)
C28 Yb1 S1 122.8(7)
C24 Yb1 S1 109.1(6)
C23 Yb1 S1 138.1(4)
C30 Yb1 S1 111.9(5)
C27 Yb1 S1 150.5(4)
C26 Yb1 S1 140.1(6)
N2 N1 C8 131.2(9)
N1 N2 C1 128.0(9)
N1 N2 H2N 145(9)
C1 N2 H2N 87(8)
C2 N3 C1 115.8(8)
C2 N3 Yb1 134.7(7)
C1 N3 Yb1 108.2(6)
C32 N4 P1 118.2(11)
C32 N4 C31 113.2(12)
P1 N4 C31 124.8(8)
C34 N5 C33 109.0(13)
C34 N5 P1 121.2(11)
C33 N5 P1 129.6(9)
C36 N6 C35 104.9(14)
C36 N6 P1 126.1(11)
C35 N6 P1 123.2(11)
P1 O1 Yb1 176.0(6)
O1 P1 N4 105.2(6)
O1 P1 N5 115.9(5)
N4 P1 N5 101.2(6)
O1 P1 N6 110.6(6)
N4 P1 N6 113.9(6)
N5 P1 N6 109.7(6)
C1 S1 Yb1 79.8(4)
N3 C1 N2 130.3(9)
N3 C1 S1 116.0(8)
N2 C1 S1 113.7(8)
N3 C2 C3 112.3(7)
N3 C2 C7 127.6(7)
C3 C2 C7 120.0
C4 C3 C2 120.0
C4 C3 H3A 120.0
C2 C3 H3A 120.0
C3 C4 C5 120.0
C3 C4 H4A 120.0
C5 C4 H4A 120.0
C4 C5 C6 120.0
C4 C5 H5A 120.0
C6 C5 H5A 120.0
C7 C6 C5 120.0
C7 C6 H6A 120.0
C5 C6 H6A 120.0
C6 C7 C2 120.0
C6 C7 H7A 120.0
C2 C7 H7A 120.0
N1 C8 C15 111.8(7)
N1 C8 C9 131.0(9)
C15 C8 C9 117.1(8)
C10 C9 C14 120.0
C10 C9 C8 112.2(7)
C14 C9 C8 127.7(7)
C11 C10 C9 120.0
C11 C10 H10A 120.0
C9 C10 H10A 120.0
C12 C11 C10 120.0
C12 C11 H11A 120.0
C10 C11 H11A 120.0
C11 C12 C13 120.0
C11 C12 H12A 120.0
C13 C12 H12A 120.0
C14 C13 C12 120.0
C14 C13 H13A 120.0
C12 C13 H13A 120.0
C13 C14 C9 120.0
C13 C14 H14A 120.0
C9 C14 H14A 120.0
C16 C15 C20 120.0
C16 C15 C8 121.6(6)
C20 C15 C8 118.4(6)
C15 C16 C17 120.0
C15 C16 H16A 120.0
C17 C16 H16A 120.0
C16 C17 C18 120.0
C16 C17 H17A 120.0
C18 C17 H17A 120.0
C19 C18 C17 120.0
C19 C18 H18A 120.0
C17 C18 H18A 120.0
C18 C19 C20 120.0
C18 C19 H19A 120.0
C20 C19 H19A 120.0
C19 C20 C15 120.0
C19 C20 H20A 120.0
C15 C20 H20A 120.0
C30 C26 C27 108.0
C30 C26 Yb1 65.1(4)
C27 C26 Yb1 72.8(5)
C30 C26 H26A 126.0
C27 C26 H26A 126.0
Yb1 C26 H26A 127.5
C26 C27 C28 108.0
C26 C27 Yb1 79.1(5)
C28 C27 Yb1 62.1(4)
C26 C27 H27A 126.0
C28 C27 H27A 126.0
Yb1 C27 H27A 124.0
C29 C28 C27 108.0
C29 C28 Yb1 68.3(5)
C27 C28 Yb1 88.4(5)
C29 C28 H28A 126.0
C27 C28 H28A 126.0
Yb1 C28 H28A 109.7
C28 C29 C30 108.0
C28 C29 Yb1 78.6(6)
C30 C29 Yb1 85.0(5)
C28 C29 H29A 126.0
C30 C29 H29A 126.0
Yb1 C29 H29A 104.1
C26 C30 C29 108.0
C26 C30 Yb1 86.4(5)
C29 C30 Yb1 63.4(5)
C26 C30 H30A 126.0
C29 C30 H30A 126.0
Yb1 C30 H30A 115.8
C25 C21 C22 108.0
C25 C21 Yb1 77.6(5)
C22 C21 Yb1 78.0(5)
C25 C21 H21A 126.0
C22 C21 H21A 126.0
Yb1 C21 H21A 111.1
C23 C22 C21 108.0
C23 C22 Yb1 81.4(4)
C21 C22 Yb1 68.2(5)
C23 C22 H22A 126.0
C21 C22 H22A 126.0
Yb1 C22 H22A 116.3
C22 C23 C24 108.0
C22 C23 Yb1 67.0(4)
C24 C23 Yb1 74.4(5)
C22 C23 H23A 126.0
C24 C23 H23A 126.0
Yb1 C23 H23A 124.1
C23 C24 C25 108.0
C23 C24 Yb1 74.8(5)
C25 C24 Yb1 66.9(4)
C23 C24 H24A 126.0
C25 C24 H24A 126.0
Yb1 C24 H24A 123.9
C21 C25 C24 108.0
C21 C25 Yb1 68.5(5)
C24 C25 Yb1 81.5(5)
C21 C25 H25A 126.0
C24 C25 H25A 126.0
Yb1 C25 H25A 116.0
N4 C31 H31A 109.5
N4 C31 H31B 109.5
H31A C31 H31B 109.5
N4 C31 H31C 109.5
H31A C31 H31C 109.5
H31B C31 H31C 109.5
N4 C32 H32A 109.5
N4 C32 H32B 109.5
H32A C32 H32B 109.5
N4 C32 H32C 109.5
H32A C32 H32C 109.5
H32B C32 H32C 109.5
N5 C33 H33A 109.5
N5 C33 H33B 109.5
H33A C33 H33B 109.5
N5 C33 H33C 109.5
H33A C33 H33C 109.5
H33B C33 H33C 109.5
N5 C34 H34A 109.5
N5 C34 H34B 109.5
H34A C34 H34B 109.5
N5 C34 H34C 109.5
H34A C34 H34C 109.5
H34B C34 H34C 109.5
N6 C35 H35A 109.5
N6 C35 H35B 109.5
H35A C35 H35B 109.5
N6 C35 H35C 109.5
H35A C35 H35C 109.5
H35B C35 H35C 109.5
N6 C36 H36A 109.5
N6 C36 H36B 109.5
H36A C36 H36B 109.5
N6 C36 H36C 109.5
H36A C36 H36C 109.5
H36B C36 H36C 109.5

loop_
_geom_bond_atom_site_label_1
_geom_bond_atom_site_label_2
_geom_bond_distance
Yb1 O1 2.215(8)
Yb1 C21 2.370(11)
Yb1 C29 2.417(11)
Yb1 C25 2.487(12)
Yb1 C22 2.496(11)
Yb1 N3 2.520(9)
Yb1 C28 2.549(13)
Yb1 C24 2.675(11)
Yb1 C23 2.680(11)
Yb1 C30 2.694(13)
Yb1 C27 2.884(12)
Yb1 C26 2.964(12)
Yb1 S1 3.146(3)
N1 N2 1.442(8)
N1 C8 1.497(14)
N2 C1 1.534(14)
N2 H2N 0.84(2)
N3 C2 1.351(11)
N3 C1 1.471(15)
N4 C32 1.355(16)
N4 P1 1.529(10)
N4 C31 1.576(18)
N5 C34 1.368(13)
N5 C33 1.482(18)
N5 P1 1.638(11)
N6 C36 1.439(19)
N6 C35 1.52(2)
N6 P1 1.788(12)
O1 P1 1.437(8)
S1 C1 1.676(12)
C2 C3 1.3900
C2 C7 1.3900
C3 C4 1.3900
C3 H3A 0.9300
C4 C5 1.3900
C4 H4A 0.9300
C5 C6 1.3900
C5 H5A 0.9300
C6 C7 1.3900
C6 H6A 0.9300
C7 H7A 0.9300
C8 C15 1.499(12)
C8 C9 1.603(8)
C9 C10 1.3900
C9 C14 1.3900
C10 C11 1.3900
C10 H10A 0.9300
C11 C12 1.3900
C11 H11A 0.9300
C12 C13 1.3900
C12 H12A 0.9300
C13 C14 1.3900
C13 H13A 0.9300
C14 H14A 0.9300
C15 C16 1.3900
C15 C20 1.3900
C16 C17 1.3900
C16 H16A 0.9300
C17 C18 1.3900
C17 H17A 0.9300
C18 C19 1.3900
C18 H18A 0.9300
C19 C20 1.3900
C19 H19A 0.9300
C20 H20A 0.9300
C26 C30 1.4200
C26 C27 1.4200
C26 H26A 0.9300
C27 C28 1.4200
C27 H27A 0.9300
C28 C29 1.4200
C28 H28A 0.9300
C29 C30 1.4200
C29 H29A 0.9300
C30 H30A 0.9300
C21 C25 1.4200
C21 C22 1.4200
C21 H21A 0.9300
C22 C23 1.4200
C22 H22A 0.9300
C23 C24 1.4200
C23 H23A 0.9300
C24 C25 1.4200
C24 H24A 0.9300
C25 H25A 0.9300
C31 H31A 0.9600
C31 H31B 0.9600
C31 H31C 0.9600
C32 H32A 0.9600
C32 H32B 0.9600
C32 H32C 0.9600
C33 H33A 0.9600
C33 H33B 0.9600
C33 H33C 0.9600
C34 H34A 0.9600
C34 H34B 0.9600
C34 H34C 0.9600
C35 H35A 0.9600
C35 H35B 0.9600
C35 H35C 0.9600
C36 H36A 0.9600
C36 H36B 0.9600
C36 H36C 0.9600
